data_4116096
loop_
_publ_author_name
'Ivor Bull'
'Luis A. Villaescusa'
'Simon J. Teat'
'Miguel A. Camblor'
'Paul A. Wright'
'Philip Lightfoot'
'Russell E. Morris'

_publ_section_title
;
 Imposition of Polarity on a Centrosymmetric Zeolite Host: The Effect of
 Fluoride Ions on Template Ordering in Zeolite IFR
;
_journal_name_full 'Journal of the American Chemical Society'
_journal_page_first 7128
_journal_page_last 7129
_journal_paper_doi 10.1021/ja000885e
_journal_volume 122
_journal_year 2000
_chemical_formula_sum 'C28 H34 F2 N2 O66 Si32'
_chemical_formula_weight 2391.45
_chemical_name_systematic
;
 ?
;
_space_group_IT_number 8
_symmetry_space_group_name_Hall 'I -2y'
_symmetry_space_group_name_H-M 'I 1 m 1'
_atom_sites_solution_hydrogens geom
_atom_sites_solution_primary direct
_atom_sites_solution_secondary difmap
_audit_creation_method SHELXL-97
_cell_angle_alpha 90.00
_cell_angle_beta 102.3020(10)
_cell_angle_gamma 90.00
_cell_formula_units_Z 1
_cell_length_a 18.5710(8)
_cell_length_b 13.4943(6)
_cell_length_c 7.7153(3)
_cell_measurement_temperature 30(2)
_cell_volume 1889.08(14)
_computing_structure_refinement 'SHELXL-97 (Sheldrick, 1997)'
_diffrn_ambient_temperature 30(2)
_diffrn_measured_fraction_theta_full 0.822
_diffrn_measured_fraction_theta_max 0.822
_diffrn_radiation_monochromator silicon
_diffrn_radiation_source synchrotron
_diffrn_radiation_wavelength 0.64480
_diffrn_reflns_av_R_equivalents 0.0307
_diffrn_reflns_av_sigmaI/netI 0.0244
_diffrn_reflns_limit_h_max 22
_diffrn_reflns_limit_h_min -12
_diffrn_reflns_limit_k_max 16
_diffrn_reflns_limit_k_min -6
_diffrn_reflns_limit_l_max 9
_diffrn_reflns_limit_l_min -6
_diffrn_reflns_number 4955
_diffrn_reflns_theta_full 24.02
_diffrn_reflns_theta_max 24.02
_diffrn_reflns_theta_min 1.71
_exptl_absorpt_coefficient_mu 0.421
_exptl_absorpt_correction_T_max 0.9958
_exptl_absorpt_correction_T_min 0.9916
_exptl_crystal_density_diffrn 2.102
_exptl_crystal_F_000 1210
_exptl_crystal_size_max 0.02
_exptl_crystal_size_mid 0.01
_exptl_crystal_size_min 0.01
_refine_diff_density_max 0.622
_refine_diff_density_min -0.625
_refine_diff_density_rms 0.144
_refine_ls_abs_structure_details 'Flack H D (1983), Acta Cryst. A39, 876-881'
_refine_ls_abs_structure_Flack 0(8)
_refine_ls_extinction_method none
_refine_ls_goodness_of_fit_ref 1.096
_refine_ls_hydrogen_treatment mixed
_refine_ls_matrix_type full
_refine_ls_number_parameters 323
_refine_ls_number_reflns 2360
_refine_ls_number_restraints 119
_refine_ls_restrained_S_all 1.075
_refine_ls_R_factor_all 0.0505
_refine_ls_R_factor_gt 0.0479
_refine_ls_shift/su_max 0.178
_refine_ls_shift/su_mean 0.009
_refine_ls_structure_factor_coef Fsqd
_refine_ls_weighting_details 'calc w=1/[\s^2^(Fo^2^)+(0.0736P)^2^+17.0055P] where P=(Fo^2^+2Fc^2^)/3'
_refine_ls_weighting_scheme calc
_refine_ls_wR_factor_gt 0.1294
_refine_ls_wR_factor_ref 0.1325
_reflns_number_gt 2258
_reflns_number_total 2360
_reflns_threshold_expression >2sigma(I)
_cod_data_source_file ja000885e_2.cif
_cod_data_source_block '[BQol,F]IFR30K'
_cod_database_code 4116096

loop_
_symmetry_equiv_pos_as_xyz
'x, y, z'
'x, -y, z'
'x+1/2, y+1/2, z+1/2'
'x+1/2, -y+1/2, z+1/2'

loop_
_atom_site_label
_atom_site_type_symbol
_atom_site_fract_x
_atom_site_fract_y
_atom_site_fract_z
_atom_site_U_iso_or_equiv
_atom_site_adp_type
_atom_site_occupancy
_atom_site_symmetry_multiplicity
_atom_site_calc_flag
_atom_site_refinement_flags
Si1 Si 0.21699(13) 0.38813(15) 0.2422(3) 0.0101(5) Uani 1 1 d U
Si2 Si 0.23744(11) 0.38633(14) -0.3384(3) 0.0057(4) Uani 1 1 d U
Si3 Si 0.37922(13) 0.38485(15) 0.1968(3) 0.0106(5) Uani 1 1 d U
Si4 Si 0.07907(12) 0.38227(14) -0.2854(3) 0.0056(4) Uani 1 1 d U
Si5 Si 0.47887(12) 0.11490(15) -0.1644(3) 0.0071(5) Uani 1 1 d U
Si6 Si -0.02616(15) 0.10992(16) 0.0694(3) 0.0157(5) Uani 1 1 d U
Si7 Si 0.06827(13) 0.29449(15) 0.0702(3) 0.0088(4) Uani 1 1 d U
Si8 Si 0.38793(13) 0.29558(15) -0.1657(3) 0.0089(4) Uani 1 1 d U
O1 O 0.0509(3) 0.1784(4) 0.0984(7) 0.0126(10) Uani 1 1 d U
O2 O 0.4049(3) 0.1799(4) -0.1895(8) 0.0143(11) Uani 1 1 d U
O3 O 0.0473(3) 0.3225(4) -0.1386(7) 0.0056(7) Uani 1 1 d U
O4 O 0.4042(3) 0.3222(5) 0.0403(8) 0.0145(9) Uani 1 1 d U
O5 O 0.3878(5) 0.5000 0.1572(12) 0.0146(16) Uani 1 2 d SU
O6 O 0.0723(5) 0.5000 -0.2489(11) 0.0112(15) Uani 1 2 d SU
O7 O 0.0102(5) 0.0000 0.0798(12) 0.0152(16) Uani 1 2 d SU
O8 O 0.4559(4) 0.0000 -0.1661(11) 0.0058(15) Uani 1 2 d SU
O9 O 0.3015(3) 0.3125(4) -0.2530(8) 0.0086(9) Uani 1 1 d U
O10 O 0.1554(3) 0.3120(4) 0.1383(8) 0.0144(10) Uani 1 1 d U
O11 O 0.2933(4) 0.3573(4) 0.1940(9) 0.0186(12) Uani 1 1 d U
O12 O 0.1646(3) 0.3528(4) -0.2710(7) 0.0087(9) Uani 1 1 d U
O13 O 0.0327(3) 0.3559(4) -0.4802(8) 0.0097(9) Uani 1 1 d U
O14 O -0.0690(4) 0.1489(4) -0.1223(9) 0.0220(12) Uani 1 1 d U
O15 O 0.0218(3) 0.3661(4) 0.1745(8) 0.0131(11) Uani 1 1 d U
O16 O 0.4410(3) 0.3603(4) -0.2622(8) 0.0152(11) Uani 1 1 d U
O17 O 0.2199(4) 0.3781(3) -0.5505(9) 0.0127(10) Uani 1 1 d U
O18 O 0.2576(5) 0.5000 -0.2767(12) 0.0105(14) Uani 1 2 d SU
O19 O 0.1938(5) 0.5000 0.1810(12) 0.0143(16) Uani 1 2 d SU
F1 F -0.1176(5) 0.0381(6) 0.0270(14) 0.028(2) Uani 0.50 1 d PU
C1 C 0.1822(6) 0.0000 0.0118(16) 0.0208(15) Uani 1 2 d SU
H1A H 0.1565 0.0592 0.0441 0.025 Uiso 0.50 1 calc PR
H1B H 0.1565 -0.0592 0.0441 0.025 Uiso 0.50 1 calc PR
C2 C 0.2597(7) 0.0000 0.1174(16) 0.0182(10) Uani 1 2 d SU
C3 C 0.2971(4) 0.0896(5) 0.1724(11) 0.0184(9) Uani 1 1 d U
H3A H 0.2738 0.1509 0.1348 0.022 Uiso 1 1 calc R
C4 C 0.3660(4) 0.0897(5) 0.2783(11) 0.0186(9) Uani 1 1 d U
H4A H 0.3897 0.1507 0.3160 0.022 Uiso 1 1 calc R
C5 C 0.4017(6) 0.0000 0.3315(16) 0.0184(10) Uani 1 2 d SU
H5A H 0.4500 0.0000 0.4036 0.022 Uiso 1 2 calc SR
N2 N 0.1766(6) 0.0000 -0.1864(14) 0.0221(17) Uani 1 2 d SU
C6 C 0.2107(7) 0.0904(7) -0.2503(14) 0.043(2) Uani 1 1 d U
H6A H 0.2643 0.0916 -0.1987 0.051 Uiso 0.50 1 calc PR
H6B H 0.1885 0.1510 -0.2118 0.051 Uiso 0.50 1 calc PR
C7 C 0.0945(8) 0.0000 -0.272(2) 0.053(4) Uani 1 2 d SU
H7A H 0.0713 -0.0593 -0.2319 0.063 Uiso 0.50 1 calc PR
H7B H 0.0713 0.0593 -0.2319 0.063 Uiso 0.50 1 calc PR
C8 C 0.0803(12) 0.0000 -0.463(3) 0.158(12) Uani 1 2 d SU
H8A H 0.0514 0.0595 -0.5101 0.189 Uiso 0.50 1 calc PR
H8B H 0.0514 -0.0595 -0.5101 0.189 Uiso 0.50 1 calc PR
C9 C 0.1975(11) 0.0879(9) -0.4542(16) 0.087(4) Uani 1 1 d U
H9A H 0.2378 0.1120 -0.5114 0.105 Uiso 1 1 calc R
C10 C 0.1571(8) 0.0000 -0.5260(19) 0.043(3) Uani 1 2 d SU
H10A H 0.1484 0.0000 -0.6585 0.052 Uiso 2.00 2 calc SPR
O1H O 0.1102(16) 0.1491(11) -0.5083(19) 0.106(7) Uani 0.50 1 d PU

loop_
_atom_site_aniso_label
_atom_site_aniso_U_11
_atom_site_aniso_U_22
_atom_site_aniso_U_33
_atom_site_aniso_U_23
_atom_site_aniso_U_13
_atom_site_aniso_U_12
Si1 0.0121(9) 0.0117(9) 0.0076(12) -0.0031(8) 0.0048(9) -0.0020(8)
Si2 0.0045(8) 0.0061(9) 0.0065(10) -0.0025(7) 0.0009(8) -0.0012(7)
Si3 0.0118(9) 0.0117(10) 0.0089(10) -0.0003(8) 0.0035(9) -0.0011(8)
Si4 0.0051(8) 0.0064(9) 0.0051(9) 0.0004(7) 0.0007(8) 0.0008(7)
Si5 0.0082(10) 0.0063(9) 0.0065(11) 0.0002(8) 0.0009(9) -0.0005(6)
Si6 0.0264(13) 0.0092(9) 0.0128(12) 0.0000(8) 0.0073(11) 0.0006(7)
Si7 0.0117(9) 0.0102(9) 0.0042(8) -0.0003(8) 0.0011(8) 0.0020(7)
Si8 0.0073(9) 0.0078(8) 0.0122(10) -0.0004(8) 0.0031(9) 0.0009(7)
O1 0.024(2) 0.0106(12) 0.005(3) 0.0011(15) 0.007(2) 0.0004(15)
O2 0.007(2) 0.0081(12) 0.025(3) -0.0042(17) -0.004(2) 0.0008(14)
O3 0.0059(17) 0.0066(16) 0.0054(12) 0.0007(15) 0.0033(12) 0.0047(19)
O4 0.012(2) 0.0191(19) 0.0121(14) -0.0001(17) 0.0027(13) 0.011(2)
O5 0.012(4) 0.0118(14) 0.017(4) 0.000 -0.004(4) 0.000
O6 0.016(4) 0.0071(13) 0.013(4) 0.000 0.009(3) 0.000
O7 0.021(3) 0.0103(13) 0.015(4) 0.000 0.006(3) 0.000
O8 0.002(3) 0.0072(12) 0.009(4) 0.000 0.004(3) 0.000
O9 0.0074(11) 0.0076(16) 0.012(2) 0.0014(18) 0.0051(14) 0.0017(13)
O10 0.0136(12) 0.0164(17) 0.010(3) -0.0054(19) -0.0038(16) 0.0008(14)
O11 0.0154(14) 0.018(2) 0.026(3) -0.005(2) 0.012(2) -0.0016(14)
O12 0.0061(11) 0.0111(18) 0.010(2) 0.003(2) 0.0031(13) 0.0006(12)
O13 0.008(2) 0.018(2) 0.0039(12) -0.0021(15) 0.0028(15) 0.000(2)
O14 0.027(3) 0.018(3) 0.019(2) -0.0007(18) -0.0013(19) 0.005(2)
O15 0.021(2) 0.0128(18) 0.008(2) -0.005(2) 0.009(2) -0.002(2)
O16 0.014(2) 0.016(2) 0.018(3) -0.010(2) 0.008(2) -0.012(2)
O17 0.017(3) 0.0154(17) 0.0063(12) -0.0002(17) 0.0034(15) -0.004(2)
O18 0.010(3) 0.0051(13) 0.014(3) 0.000 -0.003(3) 0.000
O19 0.016(4) 0.0148(14) 0.012(4) 0.000 0.003(4) 0.000
F1 0.021(3) 0.024(4) 0.040(6) 0.001(3) 0.005(4) 0.000(2)
C1 0.012(3) 0.028(4) 0.026(3) 0.000 0.013(3) 0.000
C2 0.013(2) 0.024(2) 0.022(2) 0.000 0.0125(19) 0.000
C3 0.0133(19) 0.024(2) 0.022(2) -0.0001(8) 0.0127(17) 0.0001(7)
C4 0.0129(19) 0.024(2) 0.023(2) 0.0001(8) 0.0128(18) -0.0004(7)
C5 0.012(2) 0.024(2) 0.023(2) 0.000 0.0133(19) 0.000
N2 0.022(4) 0.021(3) 0.024(2) 0.000 0.007(3) 0.000
C6 0.068(6) 0.034(4) 0.028(3) 0.006(3) 0.013(4) -0.018(4)
C7 0.020(4) 0.118(13) 0.024(4) 0.000 0.012(3) 0.000
C8 0.030(5) 0.42(4) 0.023(4) 0.000 0.005(4) 0.000
C9 0.175(11) 0.058(6) 0.028(3) 0.012(5) 0.021(8) -0.031(6)
C10 0.040(8) 0.078(6) 0.014(5) 0.000 0.012(5) 0.000
O1H 0.230(18) 0.038(7) 0.018(8) 0.002(6) -0.044(9) 0.011(9)

loop_
_atom_type_symbol
_atom_type_description
_atom_type_scat_dispersion_real
_atom_type_scat_dispersion_imag
_atom_type_scat_source
C C 0.0022 0.0013 'International Tables Vol C Tables 4.2.6.8 and 6.1.1.4'
H H 0.0000 0.0000 'International Tables Vol C Tables 4.2.6.8 and 6.1.1.4'
F F 0.0139 0.0082 'International Tables Vol C Tables 4.2.6.8 and 6.1.1.4'
N N 0.0046 0.0026 'International Tables Vol C Tables 4.2.6.8 and 6.1.1.4'
O O 0.0084 0.0048 'International Tables Vol C Tables 4.2.6.8 and 6.1.1.4'
Si Si 0.0684 0.0570 'International Tables Vol C Tables 4.2.6.8 and 6.1.1.4'

loop_
_geom_angle_atom_site_label_1
_geom_angle_atom_site_label_2
_geom_angle_atom_site_label_3
_geom_angle
_geom_angle_site_symmetry_1
_geom_angle_site_symmetry_3
O17 Si1 O11 111.7(4) 1_556 .
O17 Si1 O19 108.9(4) 1_556 .
O11 Si1 O19 111.8(4) . .
O17 Si1 O10 108.2(3) 1_556 .
O11 Si1 O10 106.7(3) . .
O19 Si1 O10 109.4(4) . .
O9 Si2 O17 110.6(3) . .
O9 Si2 O12 107.2(3) . .
O17 Si2 O12 107.9(3) . .
O9 Si2 O18 111.5(3) . .
O17 Si2 O18 110.4(3) . .
O12 Si2 O18 109.0(4) . .
O14 Si3 O5 112.4(4) 4 .
O14 Si3 O4 106.9(4) 4 .
O5 Si3 O4 108.0(4) . .
O14 Si3 O11 110.7(4) 4 .
O5 Si3 O11 110.9(4) . .
O4 Si3 O11 107.7(3) . .
O3 Si4 O13 110.2(3) . .
O3 Si4 O12 109.4(3) . .
O13 Si4 O12 109.4(3) . .
O3 Si4 O6 108.4(4) . .
O13 Si4 O6 109.5(4) . .
O12 Si4 O6 109.9(4) . .
O13 Si5 O2 109.2(3) 4 .
O13 Si5 O8 111.0(4) 4 .
O2 Si5 O8 107.9(4) . .
O13 Si5 O15 108.8(3) 4 4_554
O2 Si5 O15 111.5(3) . 4_554
O8 Si5 O15 108.5(3) . 4_554
O16 Si6 O14 117.7(4) 4_455 .
O16 Si6 O7 114.5(4) 4_455 .
O14 Si6 O7 117.5(4) . .
O16 Si6 O1 102.4(3) 4_455 .
O14 Si6 O1 100.6(3) . .
O7 Si6 O1 99.3(4) . .
O16 Si6 F1 77.8(4) 4_455 .
O14 Si6 F1 76.3(4) . .
O7 Si6 F1 83.8(4) . .
O1 Si6 F1 176.4(4) . .
O10 Si7 O15 110.8(3) . .
O10 Si7 O3 107.6(3) . .
O15 Si7 O3 108.3(3) . .
O10 Si7 O1 108.2(3) . .
O15 Si7 O1 111.5(3) . .
O3 Si7 O1 110.2(3) . .
O4 Si8 O2 109.4(3) . .
O4 Si8 O16 109.5(3) . .
O2 Si8 O16 108.6(3) . .
O4 Si8 O9 110.1(3) . .
O2 Si8 O9 106.9(3) . .
O16 Si8 O9 112.4(3) . .
Si7 O1 Si6 134.6(4) . .
Si5 O2 Si8 134.3(4) . .
Si4 O3 Si7 140.7(4) . .
Si8 O4 Si3 146.8(4) . .
Si3 O5 Si3 153.0(7) . 2_565
Si4 O6 Si4 156.4(6) 2_565 .
Si6 O7 Si6 131.8(6) . 2
Si5 O8 Si5 149.5(5) 2 .
Si2 O9 Si8 148.4(3) . .
Si7 O10 Si1 144.2(4) . .
Si1 O11 Si3 148.3(4) . .
Si2 O12 Si4 141.9(4) . .
Si5 O13 Si4 152.3(4) 4_454 .
Si3 O14 Si6 143.5(4) 4_454 .
Si7 O15 Si5 150.5(4) . 4_455
Si6 O16 Si8 152.5(4) 4_554 .
Si1 O17 Si2 167.0(4) 1_554 .
Si2 O18 Si2 141.3(6) . 2_565
Si1 O19 Si1 138.8(6) 2_565 .
F1 F1 Si6 120.3(3) 2 .
C2 C1 N2 113.8(9) . .
C3 C2 C3 117.5(11) 2 .
C3 C2 C1 121.2(6) 2 .
C3 C2 C1 121.2(6) . .
C4 C3 C2 121.3(8) . .
C3 C4 C5 120.0(8) . .
C4 C5 C4 119.8(11) 2 .
C6 N2 C6 108.2(11) 2 .
C6 N2 C1 112.9(6) 2 .
C6 N2 C1 112.9(6) . .
C6 N2 C7 108.0(7) 2 .
C6 N2 C7 108.0(7) . .
C1 N2 C7 106.7(9) . .
N2 C6 C9 109.3(9) . .
C8 C7 N2 113.1(13) . .
C7 C8 C10 109.2(15) . .
C10 C9 C6 111.4(10) . .
C10 C9 O1H 85.3(12) . .
C6 C9 O1H 99.6(11) . .
C9 C10 C9 109.8(17) . 2
C9 C10 C8 107.9(10) . .
C9 C10 C8 107.9(10) 2 .

loop_
_geom_bond_atom_site_label_1
_geom_bond_atom_site_label_2
_geom_bond_distance
_geom_bond_site_symmetry_2
Si1 O17 1.594(7) 1_556
Si1 O11 1.595(7) .
Si1 O19 1.613(4) .
Si1 O10 1.617(6) .
Si2 O9 1.584(6) .
Si2 O17 1.603(7) .
Si2 O12 1.615(6) .
Si2 O18 1.626(3) .
Si3 O14 1.584(7) 4
Si3 O5 1.598(3) .
Si3 O4 1.620(6) .
Si3 O11 1.635(7) .
Si4 O3 1.602(6) .
Si4 O13 1.605(6) .
Si4 O12 1.618(6) .
Si4 O6 1.623(3) .
Si5 O13 1.603(6) 4
Si5 O2 1.606(6) .
Si5 O8 1.607(3) .
Si5 O15 1.634(6) 4_554
Si6 O16 1.601(7) 4_455
Si6 O14 1.611(7) .
Si6 O7 1.625(4) .
Si6 O1 1.678(6) .
Si6 F1 1.921(10) .
Si7 O10 1.609(6) .
Si7 O15 1.618(6) .
Si7 O3 1.619(6) .
Si7 O1 1.623(6) .
Si8 O4 1.594(6) .
Si8 O2 1.611(6) .
Si8 O16 1.612(6) .
Si8 O9 1.619(6) .
O5 Si3 1.598(3) 2_565
O6 Si4 1.623(3) 2_565
O7 Si6 1.625(4) 2
O8 Si5 1.607(3) 2
O13 Si5 1.603(6) 4_454
O14 Si3 1.584(7) 4_454
O15 Si5 1.634(6) 4_455
O16 Si6 1.601(7) 4_554
O17 Si1 1.594(7) 1_554
O18 Si2 1.626(3) 2_565
O19 Si1 1.613(4) 2_565
F1 F1 1.029(16) 2
C1 C2 1.494(16) .
C1 N2 1.510(15) .
C2 C3 1.414(10) 2
C2 C3 1.414(10) .
C3 C4 1.363(11) .
C4 C5 1.399(9) .
C5 C4 1.399(9) 2
N2 C6 1.505(10) 2
N2 C6 1.505(10) .
N2 C7 1.527(17) .
C6 C9 1.540(15) .
C7 C8 1.44(2) .
C8 C10 1.60(3) .
C9 C10 1.449(16) .
C9 O1H 1.79(3) .
C10 C9 1.449(16) 2
